data_7017974
loop_
_publ_author_name
'Liu, Xiaohui'
'Sun, Wei'
'Zou, Luyi'
'Xie, Zhiyuan'
'Li, Xiao'
'Lu, Canzhong'
'Wang, Lixiang'
'Cheng, Yanxiang'

_publ_section_title
;
 Neutral cuprous complexes as ratiometric oxygen gas sensors.
;
_journal_issue 4
_journal_name_full 'Dalton transactions (Cambridge, England : 2003)'
_journal_page_first 1312
_journal_page_last 1319
_journal_paper_doi 10.1039/c1dt11777g
_journal_volume 41
_journal_year 2012
_chemical_formula_sum 'C54 H43 Cu N2 O2 P2'
_chemical_formula_weight 877.38
_chemical_name_systematic
;
?
;
_space_group_IT_number 2
_symmetry_cell_setting triclinic
_symmetry_space_group_name_Hall '-P 1'
_symmetry_space_group_name_H-M 'P -1'
_atom_sites_solution_hydrogens geom
_atom_sites_solution_primary direct
_atom_sites_solution_secondary difmap
_audit_creation_method SHELXL-97
_cell_angle_alpha 74.3790(10)
_cell_angle_beta 77.3600(10)
_cell_angle_gamma 70.7180(10)
_cell_formula_units_Z 2
_cell_length_a 11.7152(9)
_cell_length_b 12.1017(9)
_cell_length_c 16.7936(12)
_cell_measurement_temperature 186(2)
_cell_volume 2142.1(3)
_computing_cell_refinement 'Bruker SMART'
_computing_data_collection 'Bruker SMART'
_computing_data_reduction 'Bruker SAINT'
_computing_molecular_graphics 'Bruker SHELXTL'
_computing_publication_material 'Bruker SHELXTL'
_computing_structure_refinement 'SHELXL-97 (Sheldrick, 1997)'
_computing_structure_solution 'SHELXS-97 (Sheldrick, 1990)'
_diffrn_ambient_temperature 186(2)
_diffrn_measured_fraction_theta_full 0.974
_diffrn_measured_fraction_theta_max 0.974
_diffrn_measurement_device_type 'CCD area detector'
_diffrn_measurement_method 'phi and omega scans'
_diffrn_radiation_monochromator graphite
_diffrn_radiation_source 'fine-focus sealed tube'
_diffrn_radiation_type MoK\a
_diffrn_radiation_wavelength 0.71073
_diffrn_reflns_av_R_equivalents 0.0301
_diffrn_reflns_av_sigmaI/netI 0.0733
_diffrn_reflns_limit_h_max 14
_diffrn_reflns_limit_h_min -14
_diffrn_reflns_limit_k_max 12
_diffrn_reflns_limit_k_min -14
_diffrn_reflns_limit_l_max 20
_diffrn_reflns_limit_l_min -18
_diffrn_reflns_number 12056
_diffrn_reflns_theta_full 26.05
_diffrn_reflns_theta_max 26.05
_diffrn_reflns_theta_min 1.27
_exptl_absorpt_coefficient_mu 0.630
_exptl_absorpt_correction_T_max 0.9316
_exptl_absorpt_correction_T_min 0.8832
_exptl_absorpt_correction_type multi-scan
_exptl_crystal_colour red
_exptl_crystal_density_diffrn 1.360
_exptl_crystal_density_method 'not measured'
_exptl_crystal_description block
_exptl_crystal_F_000 912
_exptl_crystal_size_max 0.20
_exptl_crystal_size_mid 0.14
_exptl_crystal_size_min 0.11
_refine_diff_density_max 0.717
_refine_diff_density_min -0.455
_refine_diff_density_rms 0.087
_refine_ls_extinction_method none
_refine_ls_goodness_of_fit_ref 1.003
_refine_ls_hydrogen_treatment constr
_refine_ls_matrix_type full
_refine_ls_number_parameters 558
_refine_ls_number_reflns 8233
_refine_ls_number_restraints 0
_refine_ls_restrained_S_all 1.003
_refine_ls_R_factor_all 0.0899
_refine_ls_R_factor_gt 0.0634
_refine_ls_shift/su_max 0.001
_refine_ls_shift/su_mean 0.000
_refine_ls_structure_factor_coef Fsqd
_refine_ls_weighting_details 'calc w=1/[\s^2^(Fo^2^)+(0.0900P)^2^+1.2131P] where P=(Fo^2^+2Fc^2^)/3'
_refine_ls_weighting_scheme calc
_refine_ls_wR_factor_gt 0.1519
_refine_ls_wR_factor_ref 0.1707
_reflns_number_gt 6055
_reflns_number_total 8233
_reflns_threshold_expression >2sigma(I)
_cod_data_source_file c1dt11777g.txt
_cod_data_source_block t015
_cod_depositor_comments
;
The following automatic conversions were performed:

'_symmetry_cell_setting' value 'Triclinic' changed to 'triclinic'
according to /home/saulius/struct/CIF-dictionaries/cif_core.dic
dictionary named 'cif_core.dic' version 2.4.1 from
2010-06-29.

'_exptl_absorpt_correction_type' value 'Multi-scan'
changed to 'multi-scan' according to
/home/saulius/struct/CIF-dictionaries/cif_core.dic dictionary named
'cif_core.dic' version 2.4.1 from 2010-06-29.

Automatic conversion script
Id: cif_fix_values 1715 2011-07-08 13:25:40Z adriana 
;
_cod_original_sg_symbol_H-M P-1
_cod_database_code 7017974

loop_
_symmetry_equiv_pos_as_xyz
'x, y, z'
'-x, -y, -z'

loop_
_atom_site_label
_atom_site_type_symbol
_atom_site_fract_x
_atom_site_fract_y
_atom_site_fract_z
_atom_site_U_iso_or_equiv
_atom_site_adp_type
_atom_site_occupancy
_atom_site_symmetry_multiplicity
_atom_site_calc_flag
_atom_site_refinement_flags
Cu Cu 0.61906(4) 0.84745(4) 0.71548(3) 0.02518(16) Uani 1 1 d .
N1 N 0.6083(3) 0.7858(3) 0.6125(2) 0.0269(7) Uani 1 1 d .
N2 N 0.4578(3) 0.9682(3) 0.6846(2) 0.0271(8) Uani 1 1 d .
O1 O 0.8617(2) 0.6474(3) 0.79879(17) 0.0315(7) Uani 1 1 d .
P1 P 0.78146(9) 0.89988(9) 0.72471(6) 0.0247(2) Uani 1 1 d .
P2 P 0.58436(9) 0.69507(9) 0.82621(6) 0.0251(2) Uani 1 1 d .
C1 C 0.6849(4) 0.6874(4) 0.5822(3) 0.0314(10) Uani 1 1 d .
C2 C 0.7963(4) 0.6250(4) 0.6142(3) 0.0347(10) Uani 1 1 d .
H2A H 0.8181 0.6522 0.6552 0.042 Uiso 1 1 calc R
C3 C 0.8724(5) 0.5263(4) 0.5866(3) 0.0438(12) Uani 1 1 d .
H3A H 0.9472 0.4855 0.6085 0.053 Uiso 1 1 calc R
C4 C 0.8421(5) 0.4836(5) 0.5262(3) 0.0524(14) Uani 1 1 d .
H4A H 0.8960 0.4146 0.5073 0.063 Uiso 1 1 calc R
C5 C 0.7360(5) 0.5414(5) 0.4952(3) 0.0523(14) Uani 1 1 d .
H5A H 0.7157 0.5119 0.4548 0.063 Uiso 1 1 calc R
C6 C 0.6536(5) 0.6455(4) 0.5215(3) 0.0413(11) Uani 1 1 d .
C7 C 0.5426(5) 0.7122(5) 0.4899(3) 0.0521(14) Uani 1 1 d .
H7A H 0.5196 0.6884 0.4476 0.062 Uiso 1 1 calc R
C8 C 0.4693(5) 0.8089(5) 0.5190(3) 0.0467(12) Uani 1 1 d .
H8A H 0.3950 0.8535 0.4974 0.056 Uiso 1 1 calc R
C9 C 0.5035(4) 0.8441(4) 0.5824(3) 0.0323(10) Uani 1 1 d .
C10 C 0.4257(4) 0.9437(4) 0.6188(3) 0.0319(10) Uani 1 1 d .
C11 C 0.3176(4) 1.0266(4) 0.5940(3) 0.0420(12) Uani 1 1 d .
H11A H 0.2771 1.0270 0.5506 0.050 Uiso 1 1 calc R
C12 C 0.2808(4) 1.1096(4) 0.6465(3) 0.0379(11) Uani 1 1 d .
C13 C 0.1856(4) 1.2170(5) 0.6496(3) 0.0508(14) Uani 1 1 d .
H13A H 0.1273 1.2450 0.6119 0.061 Uiso 1 1 calc R
C14 C 0.1785(5) 1.2797(5) 0.7073(3) 0.0545(15) Uani 1 1 d .
H14A H 0.1152 1.3525 0.7094 0.065 Uiso 1 1 calc R
C15 C 0.2638(4) 1.2384(4) 0.7644(3) 0.0456(12) Uani 1 1 d .
H15A H 0.2560 1.2834 0.8047 0.055 Uiso 1 1 calc R
C16 C 0.3583(4) 1.1340(4) 0.7625(3) 0.0378(11) Uani 1 1 d .
H16A H 0.4146 1.1065 0.8015 0.045 Uiso 1 1 calc R
C17 C 0.3696(4) 1.0691(4) 0.7020(3) 0.0313(10) Uani 1 1 d .
C18 C 0.9208(4) 0.8558(4) 0.6520(2) 0.0260(9) Uani 1 1 d .
C19 C 1.0379(4) 0.8184(4) 0.6720(3) 0.0408(11) Uani 1 1 d .
H19A H 1.0502 0.8082 0.7279 0.049 Uiso 1 1 calc R
C20 C 1.1386(4) 0.7955(5) 0.6096(3) 0.0520(14) Uani 1 1 d .
H20A H 1.2190 0.7698 0.6235 0.062 Uiso 1 1 calc R
C21 C 1.1219(4) 0.8099(4) 0.5287(3) 0.0431(12) Uani 1 1 d .
H21A H 1.1904 0.7948 0.4865 0.052 Uiso 1 1 calc R
C22 C 1.0062(5) 0.8460(4) 0.5094(3) 0.0428(12) Uani 1 1 d .
H22A H 0.9945 0.8557 0.4534 0.051 Uiso 1 1 calc R
C23 C 0.9057(4) 0.8688(4) 0.5699(3) 0.0336(10) Uani 1 1 d .
H23A H 0.8258 0.8934 0.5553 0.040 Uiso 1 1 calc R
C24 C 0.7628(4) 1.0596(4) 0.7104(2) 0.0280(9) Uani 1 1 d .
C25 C 0.8564(4) 1.1053(4) 0.7133(3) 0.0351(10) Uani 1 1 d .
H25A H 0.9356 1.0522 0.7207 0.042 Uiso 1 1 calc R
C26 C 0.8357(5) 1.2257(4) 0.7057(3) 0.0418(12) Uani 1 1 d .
H26A H 0.9005 1.2553 0.7075 0.050 Uiso 1 1 calc R
C27 C 0.7199(5) 1.3049(4) 0.6953(3) 0.0417(12) Uani 1 1 d .
H27A H 0.7047 1.3880 0.6919 0.050 Uiso 1 1 calc R
C28 C 0.6278(4) 1.2612(4) 0.6899(3) 0.0390(11) Uani 1 1 d .
H28A H 0.5492 1.3147 0.6810 0.047 Uiso 1 1 calc R
C29 C 0.6494(4) 1.1397(4) 0.6973(3) 0.0322(10) Uani 1 1 d .
H29A H 0.5852 1.1106 0.6935 0.039 Uiso 1 1 calc R
C30 C 0.8304(4) 0.8369(4) 0.8280(2) 0.0297(9) Uani 1 1 d .
C31 C 0.8301(4) 0.9034(4) 0.8843(3) 0.0386(11) Uani 1 1 d .
H31A H 0.8107 0.9882 0.8673 0.046 Uiso 1 1 calc R
C32 C 0.8576(5) 0.8485(5) 0.9645(3) 0.0500(14) Uani 1 1 d .
H32A H 0.8579 0.8951 1.0018 0.060 Uiso 1 1 calc R
C33 C 0.8842(4) 0.7261(5) 0.9894(3) 0.0481(13) Uani 1 1 d .
H33A H 0.9012 0.6888 1.0447 0.058 Uiso 1 1 calc R
C34 C 0.8870(4) 0.6563(5) 0.9364(3) 0.0387(11) Uani 1 1 d .
H34A H 0.9069 0.5715 0.9540 0.046 Uiso 1 1 calc R
C35 C 0.8599(4) 0.7128(4) 0.8565(3) 0.0315(10) Uani 1 1 d .
C36 C 0.8257(4) 0.5431(4) 0.8312(3) 0.0306(9) Uani 1 1 d .
C37 C 0.9157(4) 0.4358(4) 0.8416(3) 0.0400(11) Uani 1 1 d .
H37A H 0.9992 0.4342 0.8278 0.048 Uiso 1 1 calc R
C38 C 0.8841(4) 0.3293(4) 0.8724(3) 0.0404(11) Uani 1 1 d .
H38A H 0.9458 0.2546 0.8801 0.049 Uiso 1 1 calc R
C39 C 0.7625(4) 0.3332(4) 0.8916(3) 0.0392(11) Uani 1 1 d .
H39A H 0.7403 0.2609 0.9131 0.047 Uiso 1 1 calc R
C40 C 0.6724(4) 0.4419(4) 0.8798(3) 0.0324(10) Uani 1 1 d .
H40A H 0.5891 0.4430 0.8935 0.039 Uiso 1 1 calc R
C41 C 0.7016(4) 0.5510(4) 0.8479(2) 0.0273(9) Uani 1 1 d .
C42 C 0.5433(4) 0.7443(4) 0.9250(2) 0.0271(9) Uani 1 1 d .
C43 C 0.5833(4) 0.6750(4) 0.9998(3) 0.0331(10) Uani 1 1 d .
H43A H 0.6368 0.5961 1.0018 0.040 Uiso 1 1 calc R
C44 C 0.5446(4) 0.7214(5) 1.0719(3) 0.0405(11) Uani 1 1 d .
H44A H 0.5727 0.6741 1.1228 0.049 Uiso 1 1 calc R
C45 C 0.4663(5) 0.8346(5) 1.0698(3) 0.0443(12) Uani 1 1 d .
H45A H 0.4397 0.8650 1.1194 0.053 Uiso 1 1 calc R
C46 C 0.4256(4) 0.9052(4) 0.9953(3) 0.0429(12) Uani 1 1 d .
H46A H 0.3712 0.9837 0.9937 0.051 Uiso 1 1 calc R
C47 C 0.4653(4) 0.8595(4) 0.9235(3) 0.0362(10) Uani 1 1 d .
H47A H 0.4388 0.9078 0.8724 0.043 Uiso 1 1 calc R
C48 C 0.4535(4) 0.6458(4) 0.8222(3) 0.0284(9) Uani 1 1 d .
C49 C 0.3508(4) 0.6541(4) 0.8833(3) 0.0379(11) Uani 1 1 d .
H49A H 0.3483 0.6824 0.9314 0.045 Uiso 1 1 calc R
C50 C 0.2521(4) 0.6213(4) 0.8743(4) 0.0494(13) Uani 1 1 d .
H50A H 0.1818 0.6292 0.9156 0.059 Uiso 1 1 calc R
C51 C 0.2550(5) 0.5777(5) 0.8065(4) 0.0529(14) Uani 1 1 d .
H51A H 0.1876 0.5543 0.8014 0.063 Uiso 1 1 calc R
C52 C 0.3562(5) 0.5677(5) 0.7453(3) 0.0499(13) Uani 1 1 d .
H52A H 0.3588 0.5371 0.6982 0.060 Uiso 1 1 calc R
C53 C 0.4539(4) 0.6027(4) 0.7532(3) 0.0392(11) Uani 1 1 d .
H53A H 0.5226 0.5971 0.7106 0.047 Uiso 1 1 calc R
C54 C 0.1451(7) 0.9431(7) 0.8556(6) 0.090(2) Uani 1 1 d .
O21 O 0.0816(5) 1.0586(5) 0.8479(4) 0.0591(17) Uani 0.60 1 d P
O22 O 0.1606(18) 0.9097(18) 0.7865(13) 0.060(5) Uiso 0.20 1 d P
O23 O 0.095(2) 0.948(2) 0.9446(16) 0.089(7) Uiso 0.20 1 d P

loop_
_atom_site_aniso_label
_atom_site_aniso_U_11
_atom_site_aniso_U_22
_atom_site_aniso_U_33
_atom_site_aniso_U_23
_atom_site_aniso_U_13
_atom_site_aniso_U_12
Cu 0.0226(3) 0.0286(3) 0.0207(3) -0.0003(2) -0.00687(19) -0.0043(2)
N1 0.0305(19) 0.0287(18) 0.0202(17) -0.0018(14) -0.0030(14) -0.0101(15)
N2 0.0252(18) 0.0289(18) 0.0237(18) 0.0010(14) -0.0073(14) -0.0061(15)
O1 0.0285(16) 0.0349(17) 0.0254(16) 0.0039(13) -0.0084(12) -0.0071(13)
P1 0.0229(5) 0.0286(6) 0.0195(5) -0.0010(4) -0.0049(4) -0.0054(4)
P2 0.0215(5) 0.0268(5) 0.0214(5) 0.0017(4) -0.0049(4) -0.0037(4)
C1 0.037(2) 0.034(2) 0.022(2) 0.0000(18) -0.0007(18) -0.016(2)
C2 0.043(3) 0.031(2) 0.026(2) -0.0012(18) 0.0004(19) -0.013(2)
C3 0.040(3) 0.035(3) 0.049(3) -0.004(2) 0.002(2) -0.010(2)
C4 0.061(4) 0.033(3) 0.053(3) -0.013(2) 0.008(3) -0.008(3)
C5 0.071(4) 0.050(3) 0.042(3) -0.022(3) 0.008(3) -0.027(3)
C6 0.050(3) 0.045(3) 0.032(3) -0.010(2) -0.001(2) -0.019(2)
C7 0.063(4) 0.071(4) 0.035(3) -0.019(3) -0.012(2) -0.026(3)
C8 0.046(3) 0.064(3) 0.035(3) -0.013(2) -0.012(2) -0.015(3)
C9 0.032(2) 0.040(3) 0.024(2) 0.0013(19) -0.0073(18) -0.014(2)
C10 0.030(2) 0.039(2) 0.024(2) 0.0003(18) -0.0097(17) -0.0086(19)
C11 0.035(3) 0.054(3) 0.033(3) -0.002(2) -0.017(2) -0.006(2)
C12 0.028(2) 0.044(3) 0.034(3) 0.002(2) -0.0110(19) -0.004(2)
C13 0.033(3) 0.057(3) 0.046(3) -0.002(3) -0.013(2) 0.005(2)
C14 0.035(3) 0.046(3) 0.057(3) -0.006(3) -0.004(2) 0.016(2)
C15 0.042(3) 0.042(3) 0.044(3) -0.013(2) 0.001(2) -0.002(2)
C16 0.031(2) 0.043(3) 0.034(3) -0.004(2) 0.0003(19) -0.010(2)
C17 0.026(2) 0.035(2) 0.027(2) 0.0001(18) -0.0050(17) -0.0050(19)
C18 0.027(2) 0.025(2) 0.024(2) -0.0020(16) -0.0021(16) -0.0085(17)
C19 0.029(2) 0.054(3) 0.029(2) -0.002(2) -0.0062(19) -0.004(2)
C20 0.029(3) 0.067(4) 0.047(3) -0.006(3) -0.001(2) -0.005(2)
C21 0.041(3) 0.041(3) 0.041(3) -0.012(2) 0.011(2) -0.012(2)
C22 0.059(3) 0.050(3) 0.024(2) -0.011(2) 0.003(2) -0.024(3)
C23 0.032(2) 0.044(3) 0.024(2) -0.0066(19) -0.0062(18) -0.009(2)
C24 0.029(2) 0.036(2) 0.017(2) -0.0048(17) -0.0019(16) -0.0092(18)
C25 0.032(2) 0.039(3) 0.034(2) -0.008(2) -0.0058(19) -0.008(2)
C26 0.046(3) 0.048(3) 0.039(3) -0.015(2) 0.002(2) -0.025(2)
C27 0.062(3) 0.031(2) 0.029(3) -0.006(2) 0.001(2) -0.015(2)
C28 0.039(3) 0.037(3) 0.035(3) -0.002(2) -0.007(2) -0.005(2)
C29 0.033(2) 0.033(2) 0.028(2) -0.0032(18) -0.0043(18) -0.0090(19)
C30 0.026(2) 0.039(2) 0.019(2) -0.0019(18) -0.0031(16) -0.0072(19)
C31 0.039(3) 0.046(3) 0.027(2) -0.007(2) -0.0053(19) -0.008(2)
C32 0.045(3) 0.077(4) 0.029(3) -0.018(3) -0.011(2) -0.009(3)
C33 0.041(3) 0.075(4) 0.023(2) -0.001(2) -0.013(2) -0.012(3)
C34 0.028(2) 0.052(3) 0.030(2) 0.005(2) -0.0123(19) -0.009(2)
C35 0.021(2) 0.046(3) 0.026(2) -0.0034(19) -0.0050(17) -0.0099(19)
C36 0.031(2) 0.032(2) 0.023(2) 0.0020(18) -0.0053(17) -0.0074(19)
C37 0.029(2) 0.040(3) 0.039(3) 0.000(2) -0.0097(19) 0.001(2)
C38 0.042(3) 0.032(2) 0.038(3) -0.002(2) -0.016(2) 0.002(2)
C39 0.046(3) 0.032(2) 0.036(3) -0.003(2) -0.012(2) -0.006(2)
C40 0.029(2) 0.035(2) 0.029(2) -0.0035(19) -0.0051(18) -0.0072(19)
C41 0.027(2) 0.029(2) 0.019(2) 0.0029(17) -0.0070(16) -0.0033(18)
C42 0.024(2) 0.033(2) 0.022(2) -0.0008(17) -0.0032(16) -0.0099(18)
C43 0.026(2) 0.039(3) 0.032(2) 0.0010(19) -0.0062(18) -0.0121(19)
C44 0.047(3) 0.056(3) 0.022(2) -0.001(2) -0.009(2) -0.022(2)
C45 0.048(3) 0.060(3) 0.035(3) -0.017(2) -0.002(2) -0.024(3)
C46 0.042(3) 0.037(3) 0.049(3) -0.016(2) 0.000(2) -0.009(2)
C47 0.041(3) 0.033(2) 0.031(2) -0.0014(19) -0.0053(19) -0.010(2)
C48 0.025(2) 0.024(2) 0.032(2) 0.0024(17) -0.0099(17) -0.0057(17)
C49 0.032(2) 0.038(3) 0.039(3) -0.002(2) -0.005(2) -0.009(2)
C50 0.025(2) 0.044(3) 0.070(4) 0.002(3) -0.006(2) -0.010(2)
C51 0.041(3) 0.047(3) 0.075(4) 0.005(3) -0.025(3) -0.020(3)
C52 0.058(3) 0.044(3) 0.056(3) -0.003(2) -0.027(3) -0.019(3)
C53 0.041(3) 0.041(3) 0.036(3) 0.000(2) -0.008(2) -0.017(2)
C54 0.065(4) 0.075(5) 0.131(7) -0.013(5) -0.026(5) -0.019(4)
O21 0.043(3) 0.028(3) 0.086(5) -0.005(3) 0.006(3) 0.000(3)

loop_
_atom_type_symbol
_atom_type_description
_atom_type_scat_dispersion_real
_atom_type_scat_dispersion_imag
_atom_type_scat_source
C C 0.0033 0.0016 'International Tables Vol C Tables 4.2.6.8 and 6.1.1.4'
H H 0.0000 0.0000 'International Tables Vol C Tables 4.2.6.8 and 6.1.1.4'
N N 0.0061 0.0033 'International Tables Vol C Tables 4.2.6.8 and 6.1.1.4'
O O 0.0106 0.0060 'International Tables Vol C Tables 4.2.6.8 and 6.1.1.4'
P P 0.1023 0.0942 'International Tables Vol C Tables 4.2.6.8 and 6.1.1.4'
Cu Cu 0.3201 1.2651 'International Tables Vol C Tables 4.2.6.8 and 6.1.1.4'

loop_
_geom_angle_atom_site_label_1
_geom_angle_atom_site_label_2
_geom_angle_atom_site_label_3
_geom_angle
N2 Cu N1 81.93(13)
N2 Cu P1 123.58(10)
N1 Cu P1 122.46(10)
N2 Cu P2 110.74(10)
N1 Cu P2 102.16(9)
P1 Cu P2 111.48(4)
C9 N1 C1 119.1(4)
C9 N1 Cu 111.6(3)
C1 N1 Cu 128.7(3)
C17 N2 C10 105.7(3)
C17 N2 Cu 144.2(3)
C10 N2 Cu 110.0(3)
C36 O1 C35 116.4(3)
C24 P1 C18 101.08(18)
C24 P1 C30 103.04(19)
C18 P1 C30 104.16(19)
C24 P1 Cu 117.24(14)
C18 P1 Cu 117.63(14)
C30 P1 Cu 111.81(14)
C42 P2 C41 103.99(18)
C42 P2 C48 103.12(19)
C41 P2 C48 101.10(19)
C42 P2 Cu 111.22(14)
C41 P2 Cu 121.36(13)
C48 P2 Cu 114.00(13)
N1 C1 C2 119.2(4)
N1 C1 C6 121.7(4)
C2 C1 C6 119.1(4)
C3 C2 C1 120.5(4)
C2 C3 C4 121.0(5)
C5 C4 C3 119.5(5)
C4 C5 C6 121.7(5)
C1 C6 C7 117.2(4)
C1 C6 C5 118.3(5)
C7 C6 C5 124.5(5)
C8 C7 C6 120.6(5)
C7 C8 C9 119.6(5)
N1 C9 C8 121.8(4)
N1 C9 C10 116.2(4)
C8 C9 C10 122.0(4)
N2 C10 C11 111.9(4)
N2 C10 C9 119.9(4)
C11 C10 C9 128.1(4)
C10 C11 C12 106.0(4)
C13 C12 C11 133.8(4)
C13 C12 C17 120.5(4)
C11 C12 C17 105.7(4)
C14 C13 C12 118.9(5)
C13 C14 C15 121.1(5)
C16 C15 C14 121.2(5)
C15 C16 C17 118.9(5)
N2 C17 C16 129.8(4)
N2 C17 C12 110.8(4)
C16 C17 C12 119.4(4)
C19 C18 C23 118.8(4)
C19 C18 P1 124.7(3)
C23 C18 P1 116.4(3)
C18 C19 C20 119.9(4)
C21 C20 C19 120.6(5)
C22 C21 C20 119.3(4)
C21 C22 C23 121.1(4)
C22 C23 C18 120.4(4)
C29 C24 C25 118.1(4)
C29 C24 P1 118.4(3)
C25 C24 P1 123.5(3)
C26 C25 C24 120.9(4)
C25 C26 C27 120.4(4)
C28 C27 C26 119.2(4)
C27 C28 C29 120.1(4)
C24 C29 C28 121.2(4)
C31 C30 C35 116.6(4)
C31 C30 P1 125.3(3)
C35 C30 P1 117.8(3)
C32 C31 C30 121.5(5)
C33 C32 C31 119.2(5)
C32 C33 C34 121.7(5)
C33 C34 C35 118.1(5)
C34 C35 C30 122.9(4)
C34 C35 O1 121.3(4)
C30 C35 O1 115.8(4)
C37 C36 C41 122.8(4)
C37 C36 O1 117.7(4)
C41 C36 O1 119.4(4)
C36 C37 C38 119.7(4)
C39 C38 C37 119.3(4)
C38 C39 C40 120.4(4)
C39 C40 C41 121.5(4)
C36 C41 C40 116.2(4)
C36 C41 P2 121.5(3)
C40 C41 P2 122.3(3)
C43 C42 C47 119.0(4)
C43 C42 P2 124.9(3)
C47 C42 P2 116.1(3)
C42 C43 C44 119.9(4)
C45 C44 C43 120.5(4)
C44 C45 C46 120.2(4)
C47 C46 C45 119.1(4)
C46 C47 C42 121.2(4)
C53 C48 C49 117.9(4)
C53 C48 P2 118.7(3)
C49 C48 P2 123.4(3)
C50 C49 C48 120.5(5)
C51 C50 C49 120.7(5)
C50 C51 C52 120.0(5)
C51 C52 C53 119.5(5)
C52 C53 C48 121.4(5)
O22 C54 O21 110.6(11)
O22 C54 O23 156.1(15)
O21 C54 O23 79.3(11)
C54 O21 O23 54.1(9)
C54 O23 O21 46.5(8)

loop_
_geom_bond_atom_site_label_1
_geom_bond_atom_site_label_2
_geom_bond_distance
Cu N2 2.042(3)
Cu N1 2.101(3)
Cu P1 2.2418(12)
Cu P2 2.3112(11)
N1 C9 1.329(5)
N1 C1 1.379(5)
N2 C17 1.368(5)
N2 C10 1.372(5)
O1 C36 1.396(5)
O1 C35 1.400(5)
P1 C24 1.827(4)
P1 C18 1.828(4)
P1 C30 1.831(4)
P2 C42 1.826(4)
P2 C41 1.831(4)
P2 C48 1.839(4)
C1 C2 1.413(6)
C1 C6 1.413(6)
C2 C3 1.360(6)
C3 C4 1.410(7)
C4 C5 1.348(8)
C5 C6 1.422(7)
C6 C7 1.415(7)
C7 C8 1.345(7)
C8 C9 1.420(6)
C9 C10 1.444(6)
C10 C11 1.397(6)
C11 C12 1.414(7)
C12 C13 1.410(7)
C12 C17 1.426(6)
C13 C14 1.357(8)
C14 C15 1.413(7)
C15 C16 1.380(6)
C16 C17 1.403(6)
C18 C19 1.382(6)
C18 C23 1.388(6)
C19 C20 1.401(6)
C20 C21 1.372(7)
C21 C22 1.363(7)
C22 C23 1.382(6)
C24 C29 1.384(6)
C24 C25 1.396(6)
C25 C26 1.370(6)
C26 C27 1.394(7)
C27 C28 1.378(7)
C28 C29 1.383(6)
C30 C31 1.395(6)
C30 C35 1.395(6)
C31 C32 1.389(6)
C32 C33 1.372(8)
C33 C34 1.372(7)
C34 C35 1.385(6)
C36 C37 1.372(6)
C36 C41 1.395(6)
C37 C38 1.393(7)
C38 C39 1.378(7)
C39 C40 1.385(6)
C40 C41 1.408(6)
C42 C43 1.389(6)
C42 C47 1.389(6)
C43 C44 1.394(6)
C44 C45 1.370(7)
C45 C46 1.394(7)
C46 C47 1.384(6)
C48 C53 1.393(6)
C48 C49 1.394(6)
C49 C50 1.390(6)
C50 C51 1.367(8)
C51 C52 1.384(8)
C52 C53 1.386(6)
C54 O22 1.29(2)
C54 O21 1.335(9)
C54 O23 1.49(3)
O21 O23 1.81(3)

loop_
_geom_torsion_atom_site_label_1
_geom_torsion_atom_site_label_2
_geom_torsion_atom_site_label_3
_geom_torsion_atom_site_label_4
_geom_torsion
N2 Cu N1 C9 -5.0(3)
P1 Cu N1 C9 -129.9(3)
P2 Cu N1 C9 104.6(3)
N2 Cu N1 C1 -175.7(4)
P1 Cu N1 C1 59.4(4)
P2 Cu N1 C1 -66.1(3)
N1 Cu N2 C17 -173.5(5)
P1 Cu N2 C17 -49.6(5)
P2 Cu N2 C17 86.5(5)
N1 Cu N2 C10 2.7(3)
P1 Cu N2 C10 126.5(3)
P2 Cu N2 C10 -97.3(3)
N2 Cu P1 C24 4.22(19)
N1 Cu P1 C24 107.09(18)
P2 Cu P1 C24 -131.67(14)
N2 Cu P1 C18 -116.67(18)
N1 Cu P1 C18 -13.81(19)
P2 Cu P1 C18 107.44(15)
N2 Cu P1 C30 122.87(18)
N1 Cu P1 C30 -134.27(18)
P2 Cu P1 C30 -13.03(16)
N2 Cu P2 C42 -77.02(17)
N1 Cu P2 C42 -162.90(17)
P1 Cu P2 C42 64.66(14)
N2 Cu P2 C41 160.26(19)
N1 Cu P2 C41 74.39(19)
P1 Cu P2 C41 -58.05(17)
N2 Cu P2 C48 39.05(19)
N1 Cu P2 C48 -46.83(18)
P1 Cu P2 C48 -179.27(15)
C9 N1 C1 C2 -179.9(4)
Cu N1 C1 C2 -9.8(6)
C9 N1 C1 C6 -1.5(6)
Cu N1 C1 C6 168.6(3)
N1 C1 C2 C3 178.7(4)
C6 C1 C2 C3 0.2(6)
C1 C2 C3 C4 -0.3(7)
C2 C3 C4 C5 0.0(8)
C3 C4 C5 C6 0.5(8)
N1 C1 C6 C7 2.9(7)
C2 C1 C6 C7 -178.6(4)
N1 C1 C6 C5 -178.2(4)
C2 C1 C6 C5 0.2(7)
C4 C5 C6 C1 -0.6(8)
C4 C5 C6 C7 178.2(5)
C1 C6 C7 C8 -2.0(8)
C5 C6 C7 C8 179.2(5)
C6 C7 C8 C9 -0.3(8)
C1 N1 C9 C8 -1.0(6)
Cu N1 C9 C8 -172.7(4)
C1 N1 C9 C10 178.0(4)
Cu N1 C9 C10 6.3(5)
C7 C8 C9 N1 1.9(8)
C7 C8 C9 C10 -177.0(5)
C17 N2 C10 C11 -0.5(5)
Cu N2 C10 C11 -178.2(3)
C17 N2 C10 C9 177.5(4)
Cu N2 C10 C9 -0.2(5)
N1 C9 C10 N2 -4.3(6)
C8 C9 C10 N2 174.6(4)
N1 C9 C10 C11 173.3(4)
C8 C9 C10 C11 -7.8(7)
N2 C10 C11 C12 1.1(5)
C9 C10 C11 C12 -176.7(4)
C10 C11 C12 C13 175.0(5)
C10 C11 C12 C17 -1.2(5)
C11 C12 C13 C14 -177.1(5)
C17 C12 C13 C14 -1.3(8)
C12 C13 C14 C15 -0.7(8)
C13 C14 C15 C16 1.0(8)
C14 C15 C16 C17 0.7(7)
C10 N2 C17 C16 -179.0(4)
Cu N2 C17 C16 -2.8(8)
C10 N2 C17 C12 -0.3(5)
Cu N2 C17 C12 175.9(4)
C15 C16 C17 N2 176.0(4)
C15 C16 C17 C12 -2.7(7)
C13 C12 C17 N2 -175.9(4)
C11 C12 C17 N2 1.0(5)
C13 C12 C17 C16 3.0(7)
C11 C12 C17 C16 179.8(4)
C24 P1 C18 C19 88.7(4)
C30 P1 C18 C19 -17.9(4)
Cu P1 C18 C19 -142.3(4)
C24 P1 C18 C23 -87.1(3)
C30 P1 C18 C23 166.2(3)
Cu P1 C18 C23 41.9(4)
C23 C18 C19 C20 0.6(7)
P1 C18 C19 C20 -175.1(4)
C18 C19 C20 C21 0.0(8)
C19 C20 C21 C22 -0.4(8)
C20 C21 C22 C23 0.2(8)
C21 C22 C23 C18 0.4(7)
C19 C18 C23 C22 -0.8(7)
P1 C18 C23 C22 175.3(4)
C18 P1 C24 C29 131.3(3)
C30 P1 C24 C29 -121.2(3)
Cu P1 C24 C29 2.0(4)
C18 P1 C24 C25 -49.9(4)
C30 P1 C24 C25 57.7(4)
Cu P1 C24 C25 -179.1(3)
C29 C24 C25 C26 1.7(6)
P1 C24 C25 C26 -177.2(3)
C24 C25 C26 C27 0.3(7)
C25 C26 C27 C28 -2.2(7)
C26 C27 C28 C29 2.0(7)
C25 C24 C29 C28 -1.9(6)
P1 C24 C29 C28 177.0(3)
C27 C28 C29 C24 0.1(7)
C24 P1 C30 C31 9.9(4)
C18 P1 C30 C31 115.1(4)
Cu P1 C30 C31 -116.9(4)
C24 P1 C30 C35 -176.4(3)
C18 P1 C30 C35 -71.2(4)
Cu P1 C30 C35 56.8(3)
C35 C30 C31 C32 -0.1(6)
P1 C30 C31 C32 173.7(4)
C30 C31 C32 C33 -0.8(7)
C31 C32 C33 C34 1.4(8)
C32 C33 C34 C35 -1.1(7)
C33 C34 C35 C30 0.1(6)
C33 C34 C35 O1 179.6(4)
C31 C30 C35 C34 0.5(6)
P1 C30 C35 C34 -173.8(3)
C31 C30 C35 O1 -179.0(3)
P1 C30 C35 O1 6.7(5)
C36 O1 C35 C34 33.8(5)
C36 O1 C35 C30 -146.7(4)
C35 O1 C36 C37 -100.5(4)
C35 O1 C36 C41 82.5(5)
C41 C36 C37 C38 -2.1(7)
O1 C36 C37 C38 -178.9(4)
C36 C37 C38 C39 0.4(7)
C37 C38 C39 C40 0.5(7)
C38 C39 C40 C41 0.1(7)
C37 C36 C41 C40 2.6(6)
O1 C36 C41 C40 179.5(4)
C37 C36 C41 P2 -175.6(3)
O1 C36 C41 P2 1.2(5)
C39 C40 C41 C36 -1.7(6)
C39 C40 C41 P2 176.5(3)
C42 P2 C41 C36 -93.5(4)
C48 P2 C41 C36 159.8(3)
Cu P2 C41 C36 32.6(4)
C42 P2 C41 C40 88.4(4)
C48 P2 C41 C40 -18.3(4)
Cu P2 C41 C40 -145.5(3)
C41 P2 C42 C43 -8.1(4)
C48 P2 C42 C43 97.1(4)
Cu P2 C42 C43 -140.3(3)
C41 P2 C42 C47 172.6(3)
C48 P2 C42 C47 -82.2(4)
Cu P2 C42 C47 40.3(4)
C47 C42 C43 C44 0.2(6)
P2 C42 C43 C44 -179.1(3)
C42 C43 C44 C45 0.7(7)
C43 C44 C45 C46 -0.8(7)
C44 C45 C46 C47 0.0(7)
C45 C46 C47 C42 1.0(7)
C43 C42 C47 C46 -1.1(7)
P2 C42 C47 C46 178.3(4)
C42 P2 C48 C53 179.5(3)
C41 P2 C48 C53 -73.1(4)
Cu P2 C48 C53 58.8(4)
C42 P2 C48 C49 2.3(4)
C41 P2 C48 C49 109.7(4)
Cu P2 C48 C49 -118.4(3)
C53 C48 C49 C50 -0.7(6)
P2 C48 C49 C50 176.5(3)
C48 C49 C50 C51 1.6(7)
C49 C50 C51 C52 -1.1(8)
C50 C51 C52 C53 -0.3(8)
C51 C52 C53 C48 1.2(7)
C49 C48 C53 C52 -0.7(7)
P2 C48 C53 C52 -178.0(4)
O22 C54 O21 O23 157.4(15)
O22 C54 O23 O21 -117(4)
